data_1550373
loop_
_publ_author_name
'Canadillas-Delgado, Laura'
'Mazzuca, Lidia'
'Fabelo, Oscar'
'Rodriguez-Velamazan, J. Alberto'
'Rodriguez-Carvajal, Juan'

_publ_section_title
;
 Incommensurate structures of the [CH~3~NH~3~][Co(COOH)~3~] compound
;
_journal_coeditor_code LT5013
_journal_issue 1
_journal_name_full IUCrJ
_journal_page_first 105
_journal_page_last 115
_journal_paper_doi 10.1107/S2052252518015026
_journal_volume 6
_journal_year 2019
_chemical_formula_sum 'C4 H9 Co N O6'
_chemical_formula_weight 226
_chemical_name_systematic ' ?'
_space_group_IT_number 62
_space_group_ssg_name Pnma(00\g)0s0
_symmetry_cell_setting orthorhombic
_symmetry_space_group_name_Hall '-P 2ac 2n'
_symmetry_space_group_name_H-M 'P n m a'
_cell_angle_alpha 90
_cell_angle_beta 90
_cell_angle_gamma 90
_cell_formula_units_Z 4
_cell_length_a 8.2548(3)
_cell_length_b 11.6547(6)
_cell_length_c 8.1521(3)
_cell_measurement_reflns_used 1024
_cell_measurement_temperature 86
_cell_measurement_theta_max 61.7
_cell_measurement_theta_min 4.81
_cell_modulation_dimension 1
_cell_volume 784.29(6)
_diffrn_ambient_temperature 86
_diffrn_detector_area_resol_mean '1.56 mm vert. 2.5 mm hor.'
_diffrn_measured_fraction_theta_full 0.98
_diffrn_measured_fraction_theta_max 0.98
_diffrn_measurement_device_type 'D19 position-sensitive detector diffractometer'
_diffrn_measurement_method 'omega step-scans'
_diffrn_radiation_monochromator 'copper 331'
_diffrn_radiation_probe neutron
_diffrn_radiation_type neutron
_diffrn_radiation_wavelength 1.4569
_diffrn_reflns_av_R_equivalents 0.1462
_diffrn_reflns_av_unetI/netI 0.014
_diffrn_reflns_limit_h_max 9
_diffrn_reflns_limit_h_min -9
_diffrn_reflns_limit_index_m_1_max 3
_diffrn_reflns_limit_index_m_1_min -3
_diffrn_reflns_limit_k_max 13
_diffrn_reflns_limit_k_min -8
_diffrn_reflns_limit_l_max 9
_diffrn_reflns_limit_l_min -10
_diffrn_reflns_number 31762
_diffrn_reflns_theta_full 61.7
_diffrn_reflns_theta_max 61.7
_diffrn_reflns_theta_min 4.81
_diffrn_source 'neutron source'
_diffrn_source_power 55MW
_diffrn_source_type 'ILL High Flux Reactor, beam H11'
_exptl_absorpt_coefficient_mu 0.2417
_exptl_absorpt_correction_type numerical
_exptl_absorpt_process_details
;absorption corretion done through d19face, 
d19abs and d19abscan programs from ILL
;
_exptl_crystal_colour red
_exptl_crystal_density_diffrn 1.9144
_exptl_crystal_description prism
_exptl_crystal_F_000 158.404
_exptl_crystal_size_max 5
_exptl_crystal_size_mid 4
_exptl_crystal_size_min 4
_exptl_crystal_size_rad 4
_refine_ls_extinction_method none
_refine_ls_goodness_of_fit_gt 7.70
_refine_ls_goodness_of_fit_ref 5.59
_refine_ls_hydrogen_treatment refall
_refine_ls_number_constraints 0
_refine_ls_number_parameters 333
_refine_ls_number_reflns 4920
_refine_ls_number_restraints 0
_refine_ls_R_factor_all 0.1469
_refine_ls_R_factor_gt 0.1099
_refine_ls_shift/su_max 0.0034
_refine_ls_shift/su_mean 0.0005
_refine_ls_structure_factor_coef F
_refine_ls_weighting_details w=1/(\s^2^(F)+0.0001F^2^)
_refine_ls_weighting_scheme sigma
_refine_ls_wR_factor_gt 0.1297
_refine_ls_wR_factor_ref 0.1326
_reflns_number_gt 2637
_reflns_number_total 4920
_reflns_threshold_expression I>3\s(I)
_cod_data_source_file lt5013.cif
_cod_data_source_block IV
_cod_depositor_comments 'Adding full bibliography for 1550370--1550373.cif.'
_cod_original_formula_sum 'C4 H9 Co1 N1 O6'
_cod_database_code 1550373

loop_
_space_group_symop_id
_space_group_symop_operation_xyz
1 x,y,z
2 -x+0.5,-y,z+0.5
3 -x,y+0.5,-z
4 x+0.5,-y+0.5,-z+0.5
5 -x,-y,-z
6 x+0.5,y,-z+0.5
7 x,-y+0.5,z
8 -x+0.5,y+0.5,z+0.5

loop_
_space_group_symop_ssg_id
_space_group_symop_ssg_operation_algebraic
1 x1,x2,x3,x4
2 -x1+1/2,-x2,x3+1/2,x4+1/2
3 -x1,x2+1/2,-x3,-x4+1/2
4 x1+1/2,-x2+1/2,-x3+1/2,-x4
5 -x1,-x2,-x3,-x4
6 x1+1/2,x2,-x3+1/2,-x4+1/2
7 x1,-x2+1/2,x3,x4+1/2
8 -x1+1/2,x2+1/2,x3+1/2,x4

loop_
_atom_site_label
_atom_site_type_symbol
_atom_site_fract_x
_atom_site_fract_y
_atom_site_fract_z
_atom_site_adp_type
_atom_site_U_iso_or_equiv
_atom_site_site_symmetry_multiplicity
_atom_site_occupancy
_atom_site_calc_flag
Co1 Co 0.5 0 0 Uani 0.0274(13) 4 1 d
O1 O 0.59576(16) -0.07098(12) -0.21405(15) Uani 0.0300(5) 8 1 d
O2 O 0.77279(16) -0.06000(12) -0.41842(15) Uani 0.0294(4) 8 1 d
O3 O 0.47473(17) 0.15470(12) -0.12798(15) Uani 0.0293(4) 8 1 d
N1 N 0.91541(15) 0.25 -0.02973(16) Uani 0.0318(5) 4 1 d
C1 C 0.71957(15) -0.02973(11) -0.27930(14) Uani 0.0296(4) 8 1 d
C3 C 1.0869(2) 0.25 0.0245(2) Uani 0.0360(7) 4 1 d
C2 C 0.4902(2) 0.25 -0.0567(2) Uani 0.0291(5) 4 1 d
H1 H 0.7886(4) 0.0348(3) -0.2131(3) Uani 0.0539(10) 8 1 d
H2 H 0.5181(6) 0.25 0.0760(5) Uani 0.0501(13) 4 1 d
H1n H 0.9117(5) 0.25 -0.1552(5) Uani 0.0512(14) 4 1 d
H3a H 1.0894(5) 0.25 0.1553(5) Uani 0.0631(17) 4 1 d
H2n H 0.8548(4) 0.1787(3) 0.0127(3) Uani 0.0446(9) 8 1 d
H3b H 1.1452(4) 0.3242(3) -0.0197(4) Uani 0.0626(11) 8 1 d

loop_
_atom_site_aniso_label
_atom_site_aniso_type_symbol
_atom_site_aniso_U_11
_atom_site_aniso_U_22
_atom_site_aniso_U_33
_atom_site_aniso_U_12
_atom_site_aniso_U_13
_atom_site_aniso_U_23
Co1 Co 0.031(2) 0.031(3) 0.020(2) -0.0008(17) -0.0016(15) 0.0007(15)
O1 O 0.0271(8) 0.0350(9) 0.0280(7) -0.0043(5) 0.0033(5) -0.0023(5)
O2 O 0.0291(8) 0.0340(8) 0.0252(7) -0.0015(5) 0.0024(5) -0.0010(5)
O3 O 0.0335(8) 0.0283(8) 0.0262(7) -0.0010(5) -0.0012(5) -0.0020(5)
N1 N 0.0316(8) 0.0348(9) 0.0291(8) 0 0.0010(5) 0
C1 C 0.0300(7) 0.0332(8) 0.0256(7) -0.0026(5) 0.0015(5) 0.0000(5)
C3 C 0.0299(10) 0.0448(13) 0.0332(11) 0 -0.0002(7) 0
C2 C 0.0301(9) 0.0320(10) 0.0251(9) 0 -0.0018(6) 0
H1 H 0.0529(18) 0.0624(19) 0.0464(17) -0.0249(14) 0.0133(13) -0.0208(13)
H2 H 0.074(3) 0.042(2) 0.035(2) 0 -0.0143(17) 0
H1n H 0.048(2) 0.065(3) 0.041(2) 0 0.0027(16) 0
H3a H 0.053(3) 0.095(4) 0.042(3) 0 -0.0003(17) 0
H2n H 0.0473(16) 0.0447(17) 0.0419(13) -0.0072(13) 0.0029(11) 0.0025(11)
H3b H 0.0444(17) 0.066(2) 0.078(2) -0.0120(15) -0.0056(15) 0.0098(16)

loop_
_atom_site_displace_Fourier_atom_site_label
_atom_site_displace_Fourier_axis
_atom_site_displace_Fourier_wave_vector_seq_id
_atom_site_displace_Fourier_param_cos
_atom_site_displace_Fourier_param_sin
Co1 x 1 0 -0.0034(7)
Co1 y 1 0 0.0322(5)
Co1 z 1 0 0.0001(6)
O1 x 1 -0.0033(2) -0.0025(2)
O1 y 1 0.00449(16) 0.03227(17)
O1 z 1 0.0002(2) 0.0006(2)
O1 x 2 -0.0008(3) -0.0007(3)
O1 y 2 0.00027(17) 0.00015(17)
O1 z 2 -0.0004(3) -0.0005(3)
O2 x 1 0.0006(2) -0.0027(2)
O2 y 1 0.00136(16) 0.03259(16)
O2 z 1 0.00313(20) -0.0005(2)
O3 x 1 -0.0041(2) -0.0014(2)
O3 y 1 0.00291(16) 0.03239(17)
O3 z 1 -0.00019(19) 0.00049(19)
O3 x 2 -0.0004(3) -0.0004(3)
O3 y 2 0.00029(17) 0.00023(17)
O3 z 2 -0.0003(3) -0.0008(3)
N1 x 1 0 0
N1 y 1 0.00749(17) 0.03091(18)
N1 z 1 0 0
N1 x 2 0.0004(3) -0.0006(3)
N1 y 2 0 0
N1 z 2 0.0001(2) -0.0002(2)
C1 x 1 -0.00004(18) -0.00201(18)
C1 y 1 0.00140(14) 0.03202(15)
C1 z 1 0.00207(17) 0.00073(18)
C1 x 2 0.0002(3) 0.0001(3)
C1 y 2 -0.00002(15) -0.00003(16)
C1 z 2 0.0003(2) -0.0007(2)
C3 x 1 0 0
C3 y 1 0.0015(3) 0.0311(3)
C3 z 1 0 0
C3 x 2 0.0000(4) 0.0003(4)
C3 y 2 0 0
C3 z 2 0.0000(4) 0.0009(4)
C2 x 1 0 0
C2 y 1 0.0011(2) 0.0329(2)
C2 z 1 0 0
H1 x 1 0.0025(4) -0.0027(4)
H1 y 1 -0.0010(3) 0.0322(4)
H1 z 1 0.0020(4) 0.0000(4)
H1 x 2 0.0012(6) 0.0001(7)
H1 y 2 -0.0001(4) -0.0001(4)
H1 z 2 -0.0001(5) -0.0007(5)
H2 x 1 0 0
H2 y 1 -0.0039(4) 0.0318(4)
H2 z 1 0 0
H2 x 2 0.0009(9) 0.0005(9)
H2 y 2 0 0
H2 z 2 -0.0003(7) -0.0015(7)
H1n x 1 0 0
H1n y 1 0.0181(5) 0.0290(5)
H1n z 1 0 0
H1n x 2 0.0008(9) 0.0020(9)
H1n y 2 0 0
H1n z 2 -0.0007(8) -0.0009(8)
H3a x 1 0 0
H3a y 1 -0.0102(6) 0.0303(6)
H3a z 1 0 0
H3a x 2 0.0000(10) -0.0010(10)
H3a y 2 0 0
H3a z 2 0.0001(8) -0.0003(8)
H2n x 1 -0.0002(4) -0.0013(4)
H2n y 1 0.0046(3) 0.0320(3)
H2n z 1 -0.0070(4) 0.0000(4)
H2n x 2 0.0010(6) 0.0000(6)
H2n y 2 -0.0007(3) -0.0001(3)
H2n z 2 -0.0012(5) 0.0007(5)
H3b x 1 0.0002(5) 0.0008(5)
H3b y 1 0.0052(4) 0.0312(4)
H3b z 1 0.0094(5) -0.0016(5)
H3b x 2 -0.0002(7) 0.0002(7)
H3b y 2 -0.0002(4) -0.0002(4)
H3b z 2 -0.0011(7) -0.0019(7)

loop_
_atom_site_Fourier_wave_vector_seq_id
_jana_atom_site_fourier_wave_vector_q1_coeff
1 1
2 2

loop_
_atom_site_U_Fourier_atom_site_label
_atom_site_U_Fourier_tens_elem
_atom_site_U_Fourier_wave_vector_seq_id
_atom_site_U_Fourier_param_cos
_atom_site_U_Fourier_param_sin
Co1 U11 1 0.000(3) 0
Co1 U22 1 -0.001(3) 0
Co1 U33 1 0.003(3) 0
Co1 U12 1 -0.006(2) 0
Co1 U13 1 -0.002(2) 0
Co1 U23 1 0.003(2) 0
O1 U11 1 -0.0009(8) 0.0011(9)
O1 U22 1 0.0003(11) -0.0017(11)
O1 U33 1 0.0021(8) 0.0002(9)
O1 U12 1 -0.0006(8) 0.0013(8)
O1 U13 1 0.0006(7) -0.0003(7)
O1 U23 1 0.0026(7) -0.0013(7)
O2 U11 1 0.0005(9) -0.0005(9)
O2 U22 1 0.0004(11) 0.0010(11)
O2 U33 1 -0.0009(9) -0.0008(8)
O2 U12 1 -0.0020(8) -0.0001(8)
O2 U13 1 0.0019(7) 0.0005(7)
O2 U23 1 0.0030(7) 0.0001(7)
O3 U11 1 -0.0024(9) -0.0019(9)
O3 U22 1 -0.0004(11) 0.0003(11)
O3 U33 1 0.0019(8) -0.0002(8)
O3 U12 1 0.0002(8) 0.0010(8)
O3 U13 1 0.0007(7) -0.0029(7)
O3 U23 1 0.0023(7) -0.0009(8)
N1 U11 1 0 0
N1 U22 1 0 0
N1 U33 1 0 0
N1 U12 1 -0.0017(9) -0.0011(9)
N1 U13 1 0 0
N1 U23 1 0.0016(8) -0.0013(8)
C1 U11 1 0.0005(8) -0.0013(8)
C1 U22 1 -0.0005(9) -0.0013(10)
C1 U33 1 -0.0013(7) 0.0012(7)
C1 U12 1 -0.0006(7) -0.0007(7)
C1 U13 1 0.0002(6) 0.0004(7)
C1 U23 1 0.0041(7) 0.0000(7)
C3 U11 1 0 0
C3 U22 1 0 0
C3 U33 1 0 0
C3 U12 1 0.0006(13) 0.0023(13)
C3 U13 1 0 0
C3 U23 1 0.0039(11) 0.0000(11)
C2 U11 1 0 0
C2 U22 1 0 0
C2 U33 1 0 0
C2 U12 1 0.0007(9) 0.0030(9)
C2 U13 1 0 0
C2 U23 1 0.0038(9) 0.0036(10)
H1 U11 1 -0.0004(19) 0.000(2)
H1 U22 1 0.002(2) 0.004(3)
H1 U33 1 -0.0038(19) -0.0021(19)
H1 U12 1 0.0008(19) 0.0024(19)
H1 U13 1 -0.0040(16) -0.0019(17)
H1 U23 1 0.0030(17) -0.0020(17)
H2 U11 1 0 0
H2 U22 1 0 0
H2 U33 1 0 0
H2 U12 1 -0.005(2) -0.003(2)
H2 U13 1 0 0
H2 U23 1 0.0013(19) -0.003(2)
H1n U11 1 0 0
H1n U22 1 0 0
H1n U33 1 0 0
H1n U12 1 0.006(2) 0.002(3)
H1n U13 1 0 0
H1n U23 1 -0.003(2) 0.002(2)
H3a U11 1 0 0
H3a U22 1 0 0
H3a U33 1 0 0
H3a U12 1 0.003(3) -0.001(3)
H3a U13 1 0 0
H3a U23 1 0.011(3) 0.003(3)
H2n U11 1 0.0044(19) 0.0018(19)
H2n U22 1 0.001(2) -0.002(2)
H2n U33 1 -0.0012(17) -0.0001(17)
H2n U12 1 -0.0010(18) 0.0001(18)
H2n U13 1 -0.0010(14) -0.0037(14)
H2n U23 1 0.0053(15) -0.0010(15)
H3b U11 1 -0.001(2) -0.004(2)
H3b U22 1 -0.006(3) 0.006(3)
H3b U33 1 0.005(3) 0.002(3)
H3b U12 1 0.000(2) -0.003(2)
H3b U13 1 -0.0012(18) 0.0026(19)
H3b U23 1 0.000(2) 0.000(2)

loop_
_atom_type_symbol
_atom_type_scat_length_neutron
_atom_type_scat_source
C 6.646 International_Tables_Vol_C
H -3.739 International_Tables_Vol_C
Co 2.490 International_Tables_Vol_C
N 9.360 International_Tables_Vol_C
O 5.803 International_Tables_Vol_C

loop_
_cell_wave_vector_seq_id
_cell_wave_vector_x
_cell_wave_vector_y
_cell_wave_vector_z
1 0.000000 0.000000 0.124700

loop_
_geom_angle_atom_site_label_1
_geom_angle_atom_site_label_2
_geom_angle_atom_site_label_3
_geom_angle_site_ssg_symmetry_1
_geom_angle_site_ssg_symmetry_3
_geom_angle_av
_geom_angle_min
_geom_angle_max
O1 Co1 O1 . 5_6555 179.7(3) 179.4(2) 180.0(5)
O1 Co1 O2 . 2_6555 93.40(18) 92.74(15) 93.92(13)
O1 Co1 O2 . 6_4545 86.60(17) 86.08(13) 87.33(15)
O1 Co1 O3 . . 87.88(19) 87.28(17) 88.45(17)
O1 Co1 O3 . 5_6555 92.1(2) 91.72(18) 92.68(16)
O1 Co1 O2 5_6555 2_6555 86.60(17) 86.08(13) 87.33(15)
O1 Co1 O2 5_6555 6_4545 93.40(18) 92.74(15) 93.92(13)
O1 Co1 O3 5_6555 . 92.1(2) 91.72(18) 92.68(16)
O1 Co1 O3 5_6555 5_6555 87.88(19) 87.28(17) 88.45(17)
O2 Co1 O2 2_6555 6_4545 179.9(3) 179.9(3) 180.0(5)
O2 Co1 O3 2_6555 . 87.69(18) 87.3(2) 88.39(16)
O2 Co1 O3 2_6555 5_6555 92.31(18) 91.58(15) 92.8(2)
O2 Co1 O3 6_4545 . 92.31(18) 91.58(15) 92.8(2)
O2 Co1 O3 6_4545 5_6555 87.69(18) 87.3(2) 88.39(16)
O3 Co1 O3 . 5_6555 179.6(3) 179.2(3) 180.0(5)
Co1 O1 C1 . . 120.9(3) 120.2(3) 121.5(4)
Co1 O2 C1 2_6545 . 119.9(2) 119.4(2) 120.3(2)
Co1 O3 C2 . . 121.2(3) 120.4(3) 122.4(3)
O1 C1 O2 . . 123.9(4) 123.6(4) 124.3(4)
N1 C3 H3b . . 109.4(6) 108.4(6) 110.3(6)
N1 C3 H3b . 7_5555 109.4(6) 108.4(6) 110.3(6)
H3b C3 H3b . 7_5555 110.5(9) 109.1(9) 111.7(9)
O3 C2 O3 . 7_5555 123.6(3) 122.9(3) 124.3(3)

loop_
_geom_bond_atom_site_label_1
_geom_bond_atom_site_label_2
_geom_bond_site_ssg_symmetry_2
_geom_bond_distance_av
_geom_bond_distance_min
_geom_bond_distance_max
Co1 O1 . 2.086(5) 2.081(6) 2.093(6)
Co1 O1 5_6555 2.086(5) 2.081(6) 2.093(6)
Co1 O2 2_6555 2.110(4) 2.099(5) 2.121(5)
Co1 O2 6_4545 2.110(4) 2.099(5) 2.121(5)
Co1 O3 . 2.094(5) 2.087(7) 2.102(7)
Co1 O3 5_6555 2.094(5) 2.087(7) 2.102(7)
O1 C1 . 1.249(6) 1.240(6) 1.259(6)
O2 C1 . 1.268(4) 1.255(4) 1.276(4)
O3 C2 . 1.261(5) 1.255(5) 1.267(5)
N1 C3 . 1.484(5) 1.474(5) 1.492(5)
C3 H3b . 1.055(11) 1.042(11) 1.065(11)
C3 H3b 7_5555 1.055(11) 1.042(11) 1.065(11)
